data_1574884
loop_
_publ_author_name
'Chen, Tian'
'Wang, Hao-Yang'
'Xu, Ronghua'
'Xu, Guangqing'
'Yang, He'
'Sun, Jiangtao'
'Chung, Lung Wa'
'Tang, Wenjun'

_publ_section_title
;
 Asymmetric intramolecular reductive coupling of bisimines templated by
 chiral diborons.
;
_journal_issue 29
_journal_name_full 'Chemical science'
_journal_page_first 13298
_journal_page_last 13305
_journal_paper_doi 10.1039/d5sc03633j
_journal_volume 16
_journal_year 2025
_chemical_absolute_configuration unk
_chemical_formula_sum 'C17 H16 N2 O'
_chemical_formula_weight 264.32
_space_group_crystal_system orthorhombic
_space_group_IT_number 33
_space_group_name_Hall 'P 2c -2n'
_space_group_name_H-M_alt 'P n a 21'
_atom_sites_solution_hydrogens geom
_audit_creation_method SHELXL-2013
_audit_update_record
;
2025-03-03 deposited with the CCDC.	2025-06-17 downloaded from the CCDC.
;
_cell_angle_alpha 90
_cell_angle_beta 90
_cell_angle_gamma 90
_cell_formula_units_Z 4
_cell_length_a 9.6531(5)
_cell_length_b 14.4417(6)
_cell_length_c 9.9636(5)
_cell_measurement_reflns_used 4652
_cell_measurement_temperature 293(2)
_cell_measurement_theta_max 49.300
_cell_measurement_theta_min 5.076
_cell_volume 1389.00(12)
_computing_cell_refinement 'Bruker SAINT'
_computing_data_collection 'Bruker APEX2'
_computing_data_reduction 'Bruker SAINT'
_computing_molecular_graphics 'Bruker SHELXTL'
_computing_publication_material 'Bruker SHELXTL'
_computing_structure_refinement 'SHELXL-2013 (Sheldrick, 2013)'
_computing_structure_solution 'SHELXS-97 (Sheldrick 2008)'
_diffrn_ambient_temperature 293(2)
_diffrn_measured_fraction_theta_full 0.991
_diffrn_measured_fraction_theta_max 0.992
_diffrn_measurement_device_type 'Bruker APEX-II CCD'
_diffrn_measurement_method '\f and \w scans'
_diffrn_radiation_type MoK\a
_diffrn_radiation_wavelength 0.71073
_diffrn_reflns_av_R_equivalents 0.0627
_diffrn_reflns_av_unetI/netI 0.0511
_diffrn_reflns_Laue_measured_fraction_full 0.991
_diffrn_reflns_Laue_measured_fraction_max 0.992
_diffrn_reflns_limit_h_max 11
_diffrn_reflns_limit_h_min -11
_diffrn_reflns_limit_k_max 16
_diffrn_reflns_limit_k_min -17
_diffrn_reflns_limit_l_max 12
_diffrn_reflns_limit_l_min -11
_diffrn_reflns_number 11528
_diffrn_reflns_point_group_measured_fraction_full 0.971
_diffrn_reflns_point_group_measured_fraction_max 0.970
_diffrn_reflns_theta_full 25.242
_diffrn_reflns_theta_max 25.977
_diffrn_reflns_theta_min 2.538
_exptl_absorpt_coefficient_mu 0.080
_exptl_absorpt_correction_T_max 0.7456
_exptl_absorpt_correction_T_min 0.4754
_exptl_absorpt_correction_type multi-scan
_exptl_absorpt_process_details sadabs
_exptl_crystal_colour colorless
_exptl_crystal_density_diffrn 1.264
_exptl_crystal_description prismatic
_exptl_crystal_F_000 560
_exptl_crystal_size_max 0.200
_exptl_crystal_size_mid 0.150
_exptl_crystal_size_min 0.100
_refine_diff_density_max 0.192
_refine_diff_density_min -0.160
_refine_diff_density_rms 0.032
_refine_ls_abs_structure_details
; 
 Flack x determined using 852 quotients [(I+)-(I-)]/[(I+)+(I-)] 
 (Parsons and Flack (2004), Acta Cryst. A60, s61). 
;
_refine_ls_abs_structure_Flack -0.9(10)
_refine_ls_extinction_method none
_refine_ls_goodness_of_fit_ref 1.025
_refine_ls_hydrogen_treatment constr
_refine_ls_matrix_type full
_refine_ls_number_parameters 183
_refine_ls_number_reflns 2650
_refine_ls_number_restraints 1
_refine_ls_restrained_S_all 1.025
_refine_ls_R_factor_all 0.0700
_refine_ls_R_factor_gt 0.0577
_refine_ls_shift/su_max 0.001
_refine_ls_shift/su_mean 0.000
_refine_ls_structure_factor_coef Fsqd
_refine_ls_weighting_details 'w=1/[\s^2^(Fo^2^)+(0.0822P)^2^+0.2634P] where P=(Fo^2^+2Fc^2^)/3'
_refine_ls_weighting_scheme calc
_refine_ls_wR_factor_gt 0.1479
_refine_ls_wR_factor_ref 0.1608
_reflns_Friedel_coverage 0.845
_reflns_Friedel_fraction_full 0.948
_reflns_Friedel_fraction_max 0.945
_reflns_number_gt 2172
_reflns_number_total 2650
_reflns_threshold_expression 'I > 2\s(I)'
_cod_data_source_file d5sc03633j2.cif
_cod_data_source_block d8v22521
_cod_depositor_comments 'Adding full bibliography for 1574884--1574886.cif.'
_cod_database_code 1574884
_shelx_space_group_comment
; 
The symmetry employed for this shelxl refinement is uniquely defined 
by the following loop, which should always be used as a source of 
symmetry information in preference to the above space-group names. 
They are only intended as comments. 
;
_shelx_estimated_absorpt_t_min 0.984
_shelx_estimated_absorpt_t_max 0.992
_shelxl_version_number 2013-4

loop_
_space_group_symop_operation_xyz
'x, y, z'
'-x, -y, z+1/2'
'x+1/2, -y+1/2, z'
'-x+1/2, y+1/2, z+1/2'

loop_
_atom_site_label
_atom_site_type_symbol
_atom_site_fract_x
_atom_site_fract_y
_atom_site_fract_z
_atom_site_U_iso_or_equiv
_atom_site_adp_type
_atom_site_occupancy
_atom_site_site_symmetry_order
_atom_site_calc_flag
_atom_site_refinement_flags_posn
_atom_site_refinement_flags_adp
_atom_site_refinement_flags_occupancy
_atom_site_disorder_assembly
_atom_site_disorder_group
O1 O 0.4085(4) 0.0752(3) 0.8143(4) 0.0938(11) Uani 1 1 d . . . . .
N1 N 0.5488(4) 0.1923(2) 0.7363(4) 0.0675(10) Uani 1 1 d . . . . .
N2 N 0.3955(3) 0.13268(19) 0.5968(4) 0.0562(8) Uani 1 1 d . . . . .
C1 C 0.4477(4) 0.1284(3) 0.7245(4) 0.0642(10) Uani 1 1 d . . . . .
C2 C 0.5009(4) 0.1795(2) 0.5121(4) 0.0537(9) Uani 1 1 d . . . . .
H2 H 0.5720 0.1343 0.4871 0.064 Uiso 1 1 calc R U . . .
C3 C 0.5619(3) 0.2462(2) 0.6137(4) 0.0538(8) Uani 1 1 d . . . . .
H3 H 0.6598 0.2578 0.5936 0.065 Uiso 1 1 calc R U . . .
C4 C 0.4827(4) 0.3373(2) 0.6220(5) 0.0580(10) Uani 1 1 d . . . . .
C5 C 0.4952(5) 0.3903(3) 0.7375(6) 0.0805(14) Uani 1 1 d . . . . .
H5 H 0.5516 0.3688 0.8064 0.097 Uiso 1 1 calc R U . . .
C6 C 0.4281(6) 0.4730(4) 0.7544(9) 0.1038(19) Uani 1 1 d . . . . .
H6 H 0.4380 0.5071 0.8331 0.125 Uiso 1 1 calc R U . . .
C7 C 0.3472(6) 0.5035(3) 0.6535(9) 0.106(2) Uani 1 1 d . . . . .
H7 H 0.3009 0.5596 0.6631 0.127 Uiso 1 1 calc R U . . .
C8 C 0.3310(5) 0.4531(3) 0.5350(8) 0.098(2) Uani 1 1 d . . . . .
H8 H 0.2733 0.4757 0.4678 0.117 Uiso 1 1 calc R U . . .
C9 C 0.4011(4) 0.3680(3) 0.5158(5) 0.0655(11) Uani 1 1 d . . . . .
C10 C 0.3922(4) 0.3141(3) 0.3918(5) 0.0709(13) Uani 1 1 d . . . . .
C11 C 0.3386(7) 0.3514(5) 0.2746(7) 0.114(2) Uani 1 1 d . . . . .
H11 H 0.3027 0.4111 0.2762 0.137 Uiso 1 1 calc R U . . .
C12 C 0.3371(10) 0.3044(7) 0.1599(8) 0.142(4) Uani 1 1 d . . . . .
H12 H 0.3012 0.3325 0.0835 0.170 Uiso 1 1 calc R U . . .
C13 C 0.3866(7) 0.2159(6) 0.1512(6) 0.116(2) Uani 1 1 d . . . . .
H13 H 0.3843 0.1841 0.0701 0.139 Uiso 1 1 calc R U . . .
C14 C 0.4423(6) 0.1727(4) 0.2698(5) 0.0914(16) Uani 1 1 d . . . . .
H14 H 0.4761 0.1125 0.2670 0.110 Uiso 1 1 calc R U . . .
C15 C 0.4444(4) 0.2226(3) 0.3869(4) 0.0621(10) Uani 1 1 d . . . . .
C16 C 0.6411(6) 0.1970(4) 0.8512(6) 0.0952(17) Uani 1 1 d . . . . .
H16A H 0.5993 0.2339 0.9204 0.143 Uiso 1 1 calc R U . . .
H16B H 0.7274 0.2245 0.8246 0.143 Uiso 1 1 calc R U . . .
H16C H 0.6577 0.1356 0.8847 0.143 Uiso 1 1 calc R U . . .
C17 C 0.3242(5) 0.0526(3) 0.5436(5) 0.0805(14) Uani 1 1 d . . . . .
H17A H 0.3909 0.0072 0.5156 0.121 Uiso 1 1 calc R U . . .
H17B H 0.2687 0.0708 0.4681 0.121 Uiso 1 1 calc R U . . .
H17C H 0.2657 0.0266 0.6118 0.121 Uiso 1 1 calc R U . . .

loop_
_atom_site_aniso_label
_atom_site_aniso_U_11
_atom_site_aniso_U_22
_atom_site_aniso_U_33
_atom_site_aniso_U_23
_atom_site_aniso_U_13
_atom_site_aniso_U_12
O1 0.104(2) 0.096(2) 0.082(2) 0.032(2) 0.0034(19) -0.0141(19)
N1 0.065(2) 0.081(2) 0.057(2) 0.0130(19) -0.0132(16) -0.0080(16)
N2 0.0574(17) 0.0492(15) 0.062(2) 0.0041(14) 0.0025(15) -0.0030(12)
C1 0.067(2) 0.066(2) 0.060(2) 0.010(2) 0.0052(19) 0.0022(18)
C2 0.0476(16) 0.0528(17) 0.061(2) 0.0019(17) 0.0044(15) 0.0035(14)
C3 0.0399(16) 0.0626(19) 0.059(2) 0.0031(17) -0.0016(15) 0.0002(13)
C4 0.0450(17) 0.0505(18) 0.078(3) 0.0009(19) 0.0022(18) -0.0085(14)
C5 0.069(3) 0.076(2) 0.097(4) -0.019(3) 0.002(2) -0.007(2)
C6 0.078(3) 0.085(3) 0.149(6) -0.034(4) 0.013(4) -0.005(3)
C7 0.079(3) 0.056(2) 0.183(7) -0.025(4) 0.016(4) -0.001(2)
C8 0.058(2) 0.068(3) 0.167(6) 0.029(3) -0.009(3) -0.0026(19)
C9 0.0416(17) 0.0550(19) 0.100(3) 0.018(2) -0.003(2) -0.0075(14)
C10 0.058(2) 0.071(2) 0.083(3) 0.031(2) -0.023(2) -0.0243(18)
C11 0.115(4) 0.110(4) 0.116(5) 0.052(4) -0.064(4) -0.041(3)
C12 0.175(8) 0.153(7) 0.097(6) 0.050(5) -0.059(5) -0.085(6)
C13 0.126(5) 0.165(6) 0.057(3) 0.001(4) -0.020(3) -0.070(5)
C14 0.092(4) 0.115(4) 0.067(3) -0.006(3) 0.004(3) -0.038(3)
C15 0.053(2) 0.080(3) 0.053(2) 0.008(2) -0.0014(17) -0.0208(18)
C16 0.093(3) 0.121(4) 0.072(3) 0.018(3) -0.024(3) -0.002(3)
C17 0.093(3) 0.059(2) 0.089(4) -0.006(2) 0.005(3) -0.019(2)

loop_
_atom_type_symbol
_atom_type_description
_atom_type_scat_dispersion_real
_atom_type_scat_dispersion_imag
_atom_type_scat_source
C C 0.0033 0.0016 'International Tables Vol C Tables 4.2.6.8 and 6.1.1.4'
H H 0.0000 0.0000 'International Tables Vol C Tables 4.2.6.8 and 6.1.1.4'
N N 0.0061 0.0033 'International Tables Vol C Tables 4.2.6.8 and 6.1.1.4'
O O 0.0106 0.0060 'International Tables Vol C Tables 4.2.6.8 and 6.1.1.4'

loop_
_geom_angle_atom_site_label_1
_geom_angle_atom_site_label_2
_geom_angle_atom_site_label_3
_geom_angle
_geom_angle_site_symmetry_1
_geom_angle_site_symmetry_3
_geom_angle_publ_flag
C1 N1 C16 123.0(4) . . ?
C1 N1 C3 110.9(3) . . ?
C16 N1 C3 125.7(4) . . ?
C1 N2 C17 118.6(3) . . ?
C1 N2 C2 107.2(3) . . ?
C17 N2 C2 118.8(4) . . ?
O1 C1 N1 125.7(4) . . ?
O1 C1 N2 125.9(4) . . ?
N1 C1 N2 108.4(3) . . ?
N2 C2 C15 114.4(3) . . ?
N2 C2 C3 100.1(3) . . ?
C15 C2 C3 115.7(3) . . ?
N2 C2 H2 108.7 . . ?
C15 C2 H2 108.7 . . ?
C3 C2 H2 108.7 . . ?
N1 C3 C2 100.8(3) . . ?
N1 C3 C4 111.9(3) . . ?
C2 C3 C4 112.9(3) . . ?
N1 C3 H3 110.3 . . ?
C2 C3 H3 110.3 . . ?
C4 C3 H3 110.3 . . ?
C5 C4 C9 120.2(4) . . ?
C5 C4 C3 118.6(4) . . ?
C9 C4 C3 121.2(4) . . ?
C6 C5 C4 122.9(6) . . ?
C6 C5 H5 118.6 . . ?
C4 C5 H5 118.6 . . ?
C7 C6 C5 117.9(6) . . ?
C7 C6 H6 121.1 . . ?
C5 C6 H6 121.1 . . ?
C6 C7 C8 121.7(5) . . ?
C6 C7 H7 119.1 . . ?
C8 C7 H7 119.1 . . ?
C7 C8 C9 120.9(6) . . ?
C7 C8 H8 119.5 . . ?
C9 C8 H8 119.5 . . ?
C4 C9 C8 116.4(5) . . ?
C4 C9 C10 120.4(3) . . ?
C8 C9 C10 123.3(5) . . ?
C11 C10 C15 117.8(5) . . ?
C11 C10 C9 121.8(5) . . ?
C15 C10 C9 120.4(3) . . ?
C12 C11 C10 122.0(7) . . ?
C12 C11 H11 119.0 . . ?
C10 C11 H11 119.0 . . ?
C11 C12 C13 121.9(7) . . ?
C11 C12 H12 119.1 . . ?
C13 C12 H12 119.1 . . ?
C12 C13 C14 118.9(6) . . ?
C12 C13 H13 120.6 . . ?
C14 C13 H13 120.6 . . ?
C15 C14 C13 118.4(6) . . ?
C15 C14 H14 120.8 . . ?
C13 C14 H14 120.8 . . ?
C14 C15 C10 121.0(5) . . ?
C14 C15 C2 119.7(4) . . ?
C10 C15 C2 119.3(4) . . ?
N1 C16 H16A 109.5 . . ?
N1 C16 H16B 109.5 . . ?
H16A C16 H16B 109.5 . . ?
N1 C16 H16C 109.5 . . ?
H16A C16 H16C 109.5 . . ?
H16B C16 H16C 109.5 . . ?
N2 C17 H17A 109.5 . . ?
N2 C17 H17B 109.5 . . ?
H17A C17 H17B 109.5 . . ?
N2 C17 H17C 109.5 . . ?
H17A C17 H17C 109.5 . . ?
H17B C17 H17C 109.5 . . ?

loop_
_geom_bond_atom_site_label_1
_geom_bond_atom_site_label_2
_geom_bond_distance
_geom_bond_site_symmetry_2
_geom_bond_publ_flag
O1 C1 1.239(5) . ?
N1 C1 1.348(5) . ?
N1 C16 1.453(6) . ?
N1 C3 1.454(5) . ?
N2 C1 1.370(6) . ?
N2 C17 1.447(5) . ?
N2 C2 1.485(5) . ?
C2 C15 1.497(6) . ?
C2 C3 1.516(6) . ?
C2 H2 0.9800 . ?
C3 C4 1.524(5) . ?
C3 H3 0.9800 . ?
C4 C5 1.387(6) . ?
C4 C9 1.393(6) . ?
C5 C6 1.369(7) . ?
C5 H5 0.9300 . ?
C6 C7 1.347(10) . ?
C6 H6 0.9300 . ?
C7 C8 1.396(10) . ?
C7 H7 0.9300 . ?
C8 C9 1.415(6) . ?
C8 H8 0.9300 . ?
C9 C10 1.463(7) . ?
C10 C11 1.386(7) . ?
C10 C15 1.415(6) . ?
C11 C12 1.329(11) . ?
C11 H11 0.9300 . ?
C12 C13 1.367(12) . ?
C12 H12 0.9300 . ?
C13 C14 1.440(9) . ?
C13 H13 0.9300 . ?
C14 C15 1.372(7) . ?
C14 H14 0.9300 . ?
C16 H16A 0.9600 . ?
C16 H16B 0.9600 . ?
C16 H16C 0.9600 . ?
C17 H17A 0.9600 . ?
C17 H17B 0.9600 . ?
C17 H17C 0.9600 . ?

loop_
_geom_torsion_atom_site_label_1
_geom_torsion_atom_site_label_2
_geom_torsion_atom_site_label_3
_geom_torsion_atom_site_label_4
_geom_torsion
_geom_torsion_site_symmetry_1
_geom_torsion_site_symmetry_2
_geom_torsion_site_symmetry_3
_geom_torsion_site_symmetry_4
_geom_torsion_publ_flag
C16 N1 C1 O1 10.3(7) . . . . ?
C3 N1 C1 O1 -176.7(4) . . . . ?
C16 N1 C1 N2 -169.9(4) . . . . ?
C3 N1 C1 N2 3.1(5) . . . . ?
C17 N2 C1 O1 -22.2(6) . . . . ?
C2 N2 C1 O1 -160.4(4) . . . . ?
C17 N2 C1 N1 158.0(4) . . . . ?
C2 N2 C1 N1 19.9(4) . . . . ?
C1 N2 C2 C15 -157.6(3) . . . . ?
C17 N2 C2 C15 64.4(5) . . . . ?
C1 N2 C2 C3 -33.2(3) . . . . ?
C17 N2 C2 C3 -171.2(3) . . . . ?
C1 N1 C3 C2 -23.7(4) . . . . ?
C16 N1 C3 C2 149.2(5) . . . . ?
C1 N1 C3 C4 96.6(4) . . . . ?
C16 N1 C3 C4 -90.6(5) . . . . ?
N2 C2 C3 N1 32.7(3) . . . . ?
C15 C2 C3 N1 156.2(3) . . . . ?
N2 C2 C3 C4 -86.8(4) . . . . ?
C15 C2 C3 C4 36.7(5) . . . . ?
N1 C3 C4 C5 45.4(4) . . . . ?
C2 C3 C4 C5 158.3(4) . . . . ?
N1 C3 C4 C9 -135.6(4) . . . . ?
C2 C3 C4 C9 -22.7(5) . . . . ?
C9 C4 C5 C6 1.1(7) . . . . ?
C3 C4 C5 C6 -179.9(4) . . . . ?
C4 C5 C6 C7 -0.2(8) . . . . ?
C5 C6 C7 C8 0.1(9) . . . . ?
C6 C7 C8 C9 -0.9(8) . . . . ?
C5 C4 C9 C8 -1.7(5) . . . . ?
C3 C4 C9 C8 179.3(4) . . . . ?
C5 C4 C9 C10 177.5(4) . . . . ?
C3 C4 C9 C10 -1.4(5) . . . . ?
C7 C8 C9 C4 1.6(6) . . . . ?
C7 C8 C9 C10 -177.6(4) . . . . ?
C4 C9 C10 C11 -165.3(4) . . . . ?
C8 C9 C10 C11 13.9(7) . . . . ?
C4 C9 C10 C15 11.9(5) . . . . ?
C8 C9 C10 C15 -168.9(4) . . . . ?
C15 C10 C11 C12 -0.9(9) . . . . ?
C9 C10 C11 C12 176.4(6) . . . . ?
C10 C11 C12 C13 0.9(11) . . . . ?
C11 C12 C13 C14 -0.2(11) . . . . ?
C12 C13 C14 C15 -0.5(9) . . . . ?
C13 C14 C15 C10 0.4(7) . . . . ?
C13 C14 C15 C2 179.6(4) . . . . ?
C11 C10 C15 C14 0.2(6) . . . . ?
C9 C10 C15 C14 -177.1(4) . . . . ?
C11 C10 C15 C2 -179.0(4) . . . . ?
C9 C10 C15 C2 3.7(5) . . . . ?
N2 C2 C15 C14 -92.1(5) . . . . ?
C3 C2 C15 C14 152.2(4) . . . . ?
N2 C2 C15 C10 87.1(4) . . . . ?
C3 C2 C15 C10 -28.6(5) . . . . ?
